data_7121994
loop_
_publ_author_name
'Ding, Jun'
'Jiang, Wei'
'Bai, He-Yuan'
'Ding, Tong-Mei'
'Gao, Dafang'
'Bao, Xiaoguang'
'Zhang, Shu-Yu'

_publ_section_title
;
 Experimental and computational studies on H<sub>2</sub>O-promoted,
 Rh-catalyzed transient-ligand-free ortho-C(sp<sup>2</sup>)-H amidation of
 benzaldehydes with dioxazolones.
;
_journal_issue 64
_journal_name_full 'Chemical communications (Cambridge, England)'
_journal_page_first 8889
_journal_page_last 8892
_journal_paper_doi 10.1039/c8cc04904a
_journal_volume 54
_journal_year 2018
_chemical_absolute_configuration ad
_chemical_formula_moiety 'C14 H10 Br N O2'
_chemical_formula_sum 'C14 H10 Br N O2'
_chemical_formula_weight 304.13
_space_group_crystal_system orthorhombic
_space_group_IT_number 19
_space_group_name_Hall 'P 2ac 2ab'
_space_group_name_H-M_alt 'P 21 21 21'
_symmetry_space_group_name_Hall 'P 2ac 2ab'
_symmetry_space_group_name_H-M 'P 21 21 21'
_atom_sites_solution_hydrogens mixed
_audit_creation_method SHELXL-2014/7
_audit_update_record
;
2018-01-26 deposited with the CCDC.
2018-07-19 downloaded from the CCDC.
;
_cell_angle_alpha 90
_cell_angle_beta 90
_cell_angle_gamma 90
_cell_formula_units_Z 4
_cell_length_a 3.87870(10)
_cell_length_b 13.3741(4)
_cell_length_c 26.3417(7)
_cell_measurement_reflns_used 5072
_cell_measurement_temperature 173(2)
_cell_measurement_theta_max 66.56
_cell_measurement_theta_min 3.36
_cell_volume 1366.45(7)
_computing_cell_refinement 'Bruker SAINT'
_computing_data_collection 'Bruker APEX2'
_computing_data_reduction 'Bruker SAINT'
_computing_molecular_graphics 'Bruker SHELXTL'
_computing_publication_material 'Bruker SHELXTL'
_computing_structure_refinement 'SHELXL-2014 (Sheldrick, 2014)'
_computing_structure_solution 'SHELXS-97 (Sheldrick 2008)'
_diffrn_ambient_temperature 173(2)
_diffrn_measured_fraction_theta_full 0.995
_diffrn_measured_fraction_theta_max 0.994
_diffrn_measurement_device_type 'CCD area detector'
_diffrn_measurement_method 'phi and omega scans'
_diffrn_radiation_type CuK\a
_diffrn_radiation_wavelength 1.54178
_diffrn_reflns_av_R_equivalents 0.0266
_diffrn_reflns_av_unetI/netI 0.0329
_diffrn_reflns_Laue_measured_fraction_full 0.995
_diffrn_reflns_Laue_measured_fraction_max 0.994
_diffrn_reflns_limit_h_max 4
_diffrn_reflns_limit_h_min -4
_diffrn_reflns_limit_k_max 15
_diffrn_reflns_limit_k_min -15
_diffrn_reflns_limit_l_max 31
_diffrn_reflns_limit_l_min -29
_diffrn_reflns_number 6591
_diffrn_reflns_point_group_measured_fraction_full 0.988
_diffrn_reflns_point_group_measured_fraction_max 0.987
_diffrn_reflns_theta_full 66.568
_diffrn_reflns_theta_max 66.568
_diffrn_reflns_theta_min 3.355
_diffrn_source 'sealed tube'
_exptl_absorpt_coefficient_mu 4.053
_exptl_absorpt_correction_type none
_exptl_crystal_colour colorless
_exptl_crystal_density_diffrn 1.478
_exptl_crystal_description block
_exptl_crystal_F_000 1258
_exptl_crystal_size_max 0.05
_exptl_crystal_size_mid 0.04
_exptl_crystal_size_min 0.03
_refine_diff_density_max 2.609
_refine_diff_density_min -0.524
_refine_diff_density_rms 0.237
_refine_ls_abs_structure_details
;
 Flack x determined using 841 quotients [(I+)-(I-)]/[(I+)+(I-)]
 (Parsons, Flack and Wagner, Acta Cryst. B69 (2013) 249-259).
;
_refine_ls_abs_structure_Flack 0.002(11)
_refine_ls_extinction_method none
_refine_ls_goodness_of_fit_ref 1.180
_refine_ls_hydrogen_treatment mixed
_refine_ls_matrix_type full
_refine_ls_number_parameters 167
_refine_ls_number_reflns 2395
_refine_ls_number_restraints 44
_refine_ls_restrained_S_all 1.170
_refine_ls_R_factor_all 0.0642
_refine_ls_R_factor_gt 0.0613
_refine_ls_shift/su_max 0.000
_refine_ls_shift/su_mean 0.000
_refine_ls_structure_factor_coef Fsqd
_refine_ls_weighting_details 'w=1/[\s^2^(Fo^2^)+(0.1375P)^2^+2.0362P] where P=(Fo^2^+2Fc^2^)/3'
_refine_ls_weighting_scheme calc
_refine_ls_wR_factor_gt 0.2012
_refine_ls_wR_factor_ref 0.2048
_reflns_Friedel_coverage 0.627
_reflns_Friedel_fraction_full 0.977
_reflns_Friedel_fraction_max 0.977
_reflns_number_gt 2255
_reflns_number_total 2395
_reflns_threshold_expression 'I > 2\s(I)'
_cod_data_source_file c8cc04904a2.cif
_cod_data_source_block a
_cod_depositor_comments 'Adding full bibliography for 7121994--7121995.cif.'
_cod_database_code 7121994
_shelx_shelxl_version_number 2014/7
_shelx_space_group_comment
;
The symmetry employed for this shelxl refinement is uniquely defined
by the following loop, which should always be used as a source of
symmetry information in preference to the above space-group names.
They are only intended as comments.
;

loop_
_space_group_symop_operation_xyz
'x, y, z'
'-x+1/2, -y, z+1/2'
'-x, y+1/2, -z+1/2'
'x+1/2, -y+1/2, -z'

loop_
_atom_site_label
_atom_site_type_symbol
_atom_site_fract_x
_atom_site_fract_y
_atom_site_fract_z
_atom_site_U_iso_or_equiv
_atom_site_adp_type
_atom_site_occupancy
_atom_site_site_symmetry_order
_atom_site_calc_flag
_atom_site_refinement_flags_posn
_atom_site_refinement_flags_adp
Br1 Br -0.1433(3) 0.48047(9) 0.08288(3) 0.0495(5) Uani 1 1 d . U
O1 O 0.209(2) 0.3544(5) 0.3128(3) 0.0527(19) Uani 1 1 d . U
C1 C 0.024(2) 0.5041(7) 0.1499(3) 0.0398(19) Uani 1 1 d . U
O2 O 0.520(2) 0.7139(5) 0.2987(2) 0.0411(16) Uani 1 1 d . U
C2 C 0.183(3) 0.5927(7) 0.1614(3) 0.0385(18) Uani 1 1 d . U
H2 H 0.2080 0.6427 0.1361 0.046 Uiso 1 1 calc R U
C3 C 0.309(2) 0.6095(7) 0.2102(3) 0.0341(17) Uani 1 1 d . U
H3 H 0.4158 0.6715 0.2182 0.041 Uiso 1 1 calc R U
N1 N 0.409(2) 0.5467(5) 0.2967(3) 0.0329(14) Uani 1 1 d . U
C4 C 0.279(2) 0.5359(6) 0.2473(3) 0.0293(15) Uani 1 1 d . U
C5 C 0.123(2) 0.4434(7) 0.2348(3) 0.0333(15) Uani 1 1 d . U
C6 C -0.007(2) 0.4273(8) 0.1855(3) 0.0378(16) Uani 1 1 d . U
H6 H -0.1142 0.3657 0.1767 0.045 Uiso 1 1 calc R U
C7 C 0.088(3) 0.3586(7) 0.2697(4) 0.0403(19) Uani 1 1 d . U
H7 H -0.0379 0.3022 0.2581 0.048 Uiso 1 1 calc R U
C8 C 0.530(2) 0.6311(6) 0.3190(3) 0.0302(16) Uani 1 1 d . U
C9 C 0.683(2) 0.6175(6) 0.3712(3) 0.0284(15) Uani 1 1 d . U
C14 C 0.752(3) 0.5250(8) 0.3934(3) 0.0404(18) Uani 1 1 d . U
H14 H 0.6963 0.4648 0.3761 0.048 Uiso 1 1 calc R U
C13 C 0.902(3) 0.5218(9) 0.4407(4) 0.049(2) Uani 1 1 d . U
H13 H 0.9494 0.4587 0.4558 0.058 Uiso 1 1 calc R U
C12 C 0.985(3) 0.6081(9) 0.4668(3) 0.044(2) Uani 1 1 d . U
H12 H 1.0901 0.6045 0.4993 0.053 Uiso 1 1 calc R U
C11 C 0.913(3) 0.6997(8) 0.4450(3) 0.0407(19) Uani 1 1 d . U
H11 H 0.9693 0.7592 0.4628 0.049 Uiso 1 1 calc R U
C10 C 0.763(2) 0.7060(7) 0.3978(3) 0.0351(18) Uani 1 1 d . U
H10 H 0.7125 0.7694 0.3833 0.042 Uiso 1 1 calc R U
H1A H 0.41(2) 0.481(6) 0.317(3) 0.012(17) Uiso 1 1 d . .

loop_
_atom_site_aniso_label
_atom_site_aniso_U_11
_atom_site_aniso_U_22
_atom_site_aniso_U_33
_atom_site_aniso_U_23
_atom_site_aniso_U_13
_atom_site_aniso_U_12
Br1 0.0390(6) 0.0729(8) 0.0365(6) -0.0181(4) -0.0088(4) 0.0062(5)
O1 0.075(6) 0.034(3) 0.049(3) 0.002(2) -0.005(4) -0.010(4)
C1 0.030(4) 0.058(5) 0.031(3) -0.015(3) -0.004(3) 0.004(4)
O2 0.055(4) 0.033(2) 0.036(3) 0.000(2) -0.007(3) -0.004(3)
C2 0.037(5) 0.051(4) 0.027(3) -0.004(2) -0.006(3) 0.005(4)
C3 0.032(5) 0.042(4) 0.029(3) -0.007(2) 0.000(3) -0.001(4)
N1 0.033(4) 0.034(3) 0.031(3) -0.003(2) 0.001(3) -0.005(3)
C4 0.026(4) 0.035(3) 0.027(3) -0.006(2) 0.001(3) 0.006(3)
C5 0.026(4) 0.039(4) 0.035(3) -0.010(2) 0.002(3) 0.000(3)
C6 0.028(4) 0.049(4) 0.037(2) -0.015(2) 0.001(3) 0.002(4)
C7 0.040(5) 0.040(4) 0.041(3) -0.008(3) 0.003(4) -0.008(4)
C8 0.025(4) 0.037(4) 0.029(3) -0.008(2) 0.003(3) 0.003(3)
C9 0.027(4) 0.032(4) 0.027(3) -0.003(2) 0.006(3) -0.003(3)
C14 0.041(5) 0.045(3) 0.035(4) 0.000(3) -0.001(3) 0.000(4)
C13 0.045(5) 0.055(4) 0.046(5) 0.015(4) -0.004(4) -0.002(5)
C12 0.035(5) 0.074(6) 0.023(3) 0.004(3) 0.001(3) -0.004(5)
C11 0.037(5) 0.058(4) 0.027(4) -0.010(3) 0.002(4) -0.004(4)
C10 0.031(5) 0.045(3) 0.029(3) -0.006(3) -0.001(3) 0.000(4)

loop_
_atom_type_symbol
_atom_type_description
_atom_type_scat_dispersion_real
_atom_type_scat_dispersion_imag
_atom_type_scat_source
C C 0.0181 0.0091 'International Tables Vol C Tables 4.2.6.8 and 6.1.1.4'
H H 0.0000 0.0000 'International Tables Vol C Tables 4.2.6.8 and 6.1.1.4'
Br Br -0.6763 1.2805 'International Tables Vol C Tables 4.2.6.8 and 6.1.1.4'
N N 0.0311 0.0180 'International Tables Vol C Tables 4.2.6.8 and 6.1.1.4'
O O 0.0492 0.0322 'International Tables Vol C Tables 4.2.6.8 and 6.1.1.4'
Cl Cl 0.3639 0.7018 'International Tables Vol C Tables 4.2.6.8 and 6.1.1.4'

loop_
_geom_angle_atom_site_label_1
_geom_angle_atom_site_label_2
_geom_angle_atom_site_label_3
_geom_angle
C2 C1 C6 121.9(8)
C2 C1 Br1 120.1(7)
C6 C1 Br1 118.0(7)
C1 C2 C3 120.1(9)
C1 C2 H2 120.0
C3 C2 H2 120.0
C4 C3 C2 120.3(8)
C4 C3 H3 119.9
C2 C3 H3 119.9
C8 N1 C4 127.6(8)
C8 N1 H1A 119(4)
C4 N1 H1A 113(4)
C3 C4 N1 123.3(8)
C3 C4 C5 119.4(7)
N1 C4 C5 117.3(8)
C6 C5 C4 120.0(8)
C6 C5 C7 115.2(8)
C4 C5 C7 124.7(7)
C1 C6 C5 118.3(8)
C1 C6 H6 120.8
C5 C6 H6 120.8
O1 C7 C5 125.4(9)
O1 C7 H7 117.3
C5 C7 H7 117.3
O2 C8 N1 123.4(8)
O2 C8 C9 121.1(8)
N1 C8 C9 115.4(7)
C14 C9 C10 119.5(8)
C14 C9 C8 124.5(8)
C10 C9 C8 116.0(8)
C13 C14 C9 119.3(9)
C13 C14 H14 120.3
C9 C14 H14 120.3
C14 C13 C12 121.5(10)
C14 C13 H13 119.2
C12 C13 H13 119.2
C11 C12 C13 119.2(8)
C11 C12 H12 120.4
C13 C12 H12 120.4
C10 C11 C12 121.1(9)
C10 C11 H11 119.5
C12 C11 H11 119.5
C11 C10 C9 119.4(9)
C11 C10 H10 120.3
C9 C10 H10 120.3

loop_
_geom_bond_atom_site_label_1
_geom_bond_atom_site_label_2
_geom_bond_distance
Br1 C1 1.908(9)
O1 C7 1.229(13)
C1 C2 1.371(13)
C1 C6 1.396(14)
O2 C8 1.230(11)
C2 C3 1.393(12)
C2 H2 0.9500
C3 C4 1.391(13)
C3 H3 0.9500
N1 C8 1.356(11)
N1 C4 1.404(11)
N1 H1A 1.03(7)
C4 C5 1.416(12)
C5 C6 1.411(12)
C5 C7 1.467(13)
C6 H6 0.9500
C7 H7 0.9500
C8 C9 1.509(12)
C9 C14 1.395(13)
C9 C10 1.411(12)
C14 C13 1.374(15)
C14 H14 0.9500
C13 C12 1.381(17)
C13 H13 0.9500
C12 C11 1.381(16)
C12 H12 0.9500
C11 C10 1.376(14)
C11 H11 0.9500
C10 H10 0.9500
